data_4327609
loop_
_publ_author_name
'T. Stanley Cameron'
'Ingo Krossing'
'Jack Passmore'

_publ_contact_author_address
;
    Universitat Karlsruhe, Institut f\"ur Anorganische Chemie,
      Engesser Str., Geb. 30.45, 76128 Karlsruhe Germany
;
_publ_contact_author_email krossing@achpc9.chemie.uni-karlsruhe.de
_publ_contact_author_fax '++49 721 608 29 51'
_publ_contact_author_name ' Ingo Krossing'
_publ_contact_author_phone '++49 721 608 29 51'
_publ_section_title
;
 The First Simple, Donor-Free Salt of the Sb(OTeF5)6- Anion: Synthesis,
 Structure, Characterization, and Thermochemistry of Cs[Sb(OTeF5)6]
;
_journal_name_full 'Inorganic Chemistry'
_journal_page_first 4488
_journal_page_last 4490
_journal_paper_doi 10.1021/ic010217+
_journal_volume 40
_journal_year 2001
_chemical_formula_moiety 'Cs F30 O6 Sb Te6 '
_chemical_formula_sum 'Cs F30 O6 Sb Te6'
_chemical_formula_weight 1686.20
_space_group_IT_number 86
_symmetry_cell_setting tetragonal
_symmetry_Int_Tables_number 86
_symmetry_space_group_name_Hall '-P 4bc'
_symmetry_space_group_name_H-M 'P 42/n :2'
_audit_creation_date 2001-02-07
_audit_creation_method 'by teXsan for Windows v1.06'
_cell_angle_alpha 90
_cell_angle_beta 90
_cell_angle_gamma 90
_cell_formula_units_Z 4
_cell_length_a 14.260(3)
_cell_length_b 14.2604
_cell_length_c 14.618(5)
_cell_measurement_reflns_used 25
_cell_measurement_temperature 213.2
_cell_measurement_theta_max 14.4
_cell_measurement_theta_min 8.0
_cell_volume 2972.6(12)
_computing_cell_refinement 'MSC/AFC Diffractometer Control'
_computing_data_collection 'MSC/AFC Diffractometer Control'
_computing_data_reduction 'teXsan for Windows version 1.06 (MSC, 1997-1999)'
_computing_publication_material 'teXsan for Windows version 1.06 (MSC, 1997-1999)'
_computing_structure_refinement 'teXsan for Windows version 1.06 (MSC, 1997-1999)'
_computing_structure_solution
;
SHELXS86 (Sheldrick, 1985)
;
_diffrn_ambient_temperature 213.2
_diffrn_measurement_device 'Rigaku AFC5R'
_diffrn_measurement_method \w-2\q
_diffrn_orient_matrix_UB_11 0.03386
_diffrn_orient_matrix_UB_12 0.04008
_diffrn_orient_matrix_UB_13 0.04538
_diffrn_orient_matrix_UB_21 -0.01436
_diffrn_orient_matrix_UB_22 -0.04648
_diffrn_orient_matrix_UB_23 0.04927
_diffrn_orient_matrix_UB_31 0.05970
_diffrn_orient_matrix_UB_32 -0.03391
_diffrn_orient_matrix_UB_33 -0.01389
_diffrn_radiation_detector 'scintillation counter'
_diffrn_radiation_monochromator graphite
_diffrn_radiation_source 'Rigaku rotating anode'
_diffrn_radiation_type 'Mo K\a'
_diffrn_radiation_wavelength 0.7107
_diffrn_reflns_av_R_equivalents 0.00042
_diffrn_reflns_av_sigmaI/netI 0.398
_diffrn_reflns_limit_h_max 15
_diffrn_reflns_limit_h_min 0
_diffrn_reflns_limit_k_max 17
_diffrn_reflns_limit_k_min 0
_diffrn_reflns_limit_l_max 17
_diffrn_reflns_limit_l_min 0
_diffrn_reflns_number 2682
_diffrn_reflns_reduction_process 'Lp corrections applied'
_diffrn_reflns_theta_max 25.06
_diffrn_reflns_theta_min 2.79
_diffrn_standards_decay_% -11.89
_diffrn_standards_interval_count 150
_diffrn_standards_number 3
_exptl_absorpt_coefficient_mu 8.113
_exptl_absorpt_correction_T_max 1.000
_exptl_absorpt_correction_T_min 0.810
_exptl_absorpt_correction_type
;
\y scans (North,Phillips & Matthews, 1968)
;
_exptl_crystal_colour colourless
_exptl_crystal_density_diffrn 3.767
_exptl_crystal_description plate
_exptl_crystal_F_000 2944.00
_exptl_crystal_size_max 0.08
_exptl_crystal_size_mid 0.06
_exptl_crystal_size_min 0.03
_refine_diff_density_max 1.37
_refine_diff_density_min -1.22
_refine_ls_extinction_coef 0.000000006(5)
_refine_ls_extinction_expression 'equ(3) Acta Cryst.(1968) A24, p213.'
_refine_ls_extinction_method 'Zachariasen (1967)'
_refine_ls_goodness_of_fit_all 1.766
_refine_ls_goodness_of_fit_ref 1.770
_refine_ls_matrix_type full
_refine_ls_number_constraints 0
_refine_ls_number_parameters 92
_refine_ls_number_reflns 366
_refine_ls_number_restraints 0
_refine_ls_R_factor_all 0.0592
_refine_ls_R_factor_gt 0.0582
_refine_ls_shift/su_max 0.1100
_refine_ls_shift/su_mean 0.0246
_refine_ls_structure_factor_coef F
_refine_ls_weighting_details 'w = 1/[\s^2^(Fo) + 0.00001|Fo|^2^]'
_refine_ls_weighting_scheme sigma
_refine_ls_wR_factor_all 0.0510
_refine_ls_wR_factor_ref 0.0510
_reflns_number_gt 366
_reflns_number_total 2474
_reflns_threshold_expression I>3.00\s(I)
_cod_data_source_file ic010217.cif
_cod_data_source_block '_Cs_Sb(OTeF5)6___________'
_cod_original_cell_volume 2972.8(8)
_cod_original_sg_symbol_H-M 'P 42/n '
_cod_original_formula_sum 'Cs F30 O6 Sb Te6 '
_cod_database_code 4327609
_cod_database_fobs_code 4327609

loop_
_symmetry_equiv_pos_as_xyz
'   +x,   +y,   +z'
'1/2-x,1/2-y,   +z'
'   -y,1/2+x,1/2+z'
'1/2+y,   -x,1/2+z'
'   -x,   -y,   -z'
'1/2+x,1/2+y,   -z'
'   +y,1/2-x,1/2-z'
'1/2-y,   +x,1/2-z'

loop_
_atom_site_label
_atom_site_fract_x
_atom_site_fract_y
_atom_site_fract_z
_atom_site_U_iso_or_equiv
_atom_site_occupancy
_atom_site_refinement_flags
_atom_site_adp_type
_atom_site_calc_flag
Cs(1) 0.2500 0.7500 0.2732(5) 0.059(3) 1.000 S Uani d
Te(1) 0.2445(4) 0.5399(4) 0.0324(3) 0.041(2) 1.000 . Uiso d
Te(2) 0.0347(4) 0.2584(4) 0.0531(3) 0.044(2) 1.000 . Uiso d
Te(3) -0.0442(4) 0.5478(3) 0.2363(4) 0.039(2) 1.000 . Uiso d
Sb(1) 0.0000 0.5000 0.0000 0.025(2) 0.500 S Uiso d
F(1) 0.373(3) 0.542(4) 0.025(3) 0.11(1) 1.000 . Uiso d
F(2) 0.254(3) 0.437(4) -0.042(3) 0.11(1) 1.000 . Uiso d
F(3) 0.243(4) 0.635(4) 0.090(3) 0.13(1) 1.000 . Uiso d
F(4) 0.253(3) 0.608(3) -0.067(3) 0.09(1) 1.000 . Uiso d
F(5) 0.256(4) 0.477(5) 0.125(4) 0.16(1) 1.000 . Uiso d
F(6) 0.050(3) 0.135(3) 0.053(3) 0.08(1) 1.000 . Uiso d
F(7) -0.029(4) 0.245(4) -0.051(3) 0.12(1) 1.000 . Uiso d
F(8) 0.104(4) 0.258(4) 0.152(4) 0.13(1) 1.000 . Uiso d
F(9) -0.059(4) 0.248(4) 0.131(3) 0.11(1) 1.000 . Uiso d
F(10) 0.141(3) 0.271(3) -0.015(3) 0.10(1) 1.000 . Uiso d
F(11) -0.052(3) 0.566(3) 0.357(2) 0.05(1) 1.000 . Uiso d
F(12) -0.122(3) 0.458(4) 0.239(4) 0.12(1) 1.000 . Uiso d
F(13) 0.025(3) 0.643(3) 0.238(3) 0.11(1) 1.000 . Uiso d
F(14) 0.055(3) 0.481(4) 0.244(4) 0.11(1) 1.000 . Uiso d
F(15) -0.141(3) 0.625(3) 0.242(3) 0.09(1) 1.000 . Uiso d
O(1) 0.117(3) 0.542(3) 0.029(3) 0.07(1) 1.000 . Uiso d
O(2) 0.035(3) 0.388(2) 0.064(2) 0.04(1) 1.000 . Uiso d
O(3) -0.055(3) 0.541(3) 0.116(3) 0.04(1) 1.000 . Uiso d

loop_
_atom_site_aniso_label
_atom_site_aniso_U_11
_atom_site_aniso_U_22
_atom_site_aniso_U_33
_atom_site_aniso_U_12
_atom_site_aniso_U_13
_atom_site_aniso_U_23
Cs(1) 0.085(7) 0.063(7) 0.030(5) 0.006(6) 0.0000 0.0000

loop_
_atom_type_symbol
_atom_type_oxidation_number
_atom_type_number_in_cell
_atom_type_scat_dispersion_real
_atom_type_scat_dispersion_imag
_atom_type_scat_source
Sb 0 4 -0.816 1.546
;International Tables for Crystallography
(1992, Vol. C, Tables 4.2.6.8 and 6.1.1.1)
;
Te 0 24 -0.772 1.675
;International Tables for Crystallography
(1992, Vol. C, Tables 4.2.6.8 and 6.1.1.1)
;
O 0 24 0.008 0.006
;International Tables for Crystallography
(1992, Vol. C, Table 6.1.1.2)
;
F 0 120 0.014 0.010
;International Tables for Crystallography
(1992, Vol. C, Table 6.1.1.2)
;
Cs 0 4 -0.644 2.119
;International Tables for Crystallography
(1992, Vol. C, Tables 4.2.6.8 and 6.1.1.1)
;

loop_
_geom_angle_atom_site_label_1
_geom_angle_atom_site_label_2
_geom_angle_atom_site_label_3
_geom_angle
_geom_angle_site_symmetry_1
_geom_angle_site_symmetry_2
_geom_angle_site_symmetry_3
F(3) Cs(1) F(3) 63(3) . . .
F(3) Cs(1) F(4) 128(2) . . .
F(3) Cs(1) F(4) 132(2) . . .
F(3) Cs(1) F(9) 85(2) . . .
F(3) Cs(1) F(9) 149(2) . . .
F(3) Cs(1) F(12) 73(2) . . .
F(3) Cs(1) F(12) 102(2) . . .
F(3) Cs(1) F(13) 68(2) . . .
F(3) Cs(1) F(13) 97(2) . . .
F(3) Cs(1) F(4) 132(2) 2_565 2_565 2_565
F(3) Cs(1) F(4) 128(2) 2_565 2_565 2_565
F(3) Cs(1) F(9) 149(2) 2_565 2_565 2_565
F(3) Cs(1) F(9) 85(2) 2_565 2_565 2_565
F(3) Cs(1) F(12) 102(2) 2_565 2_565 2_565
F(3) Cs(1) F(12) 73(2) 2_565 2_565 2_565
F(3) Cs(1) F(13) 97(2) 2_565 2_565 2_565
F(3) Cs(1) F(13) 68(2) 2_565 2_565 2_565
F(4) Cs(1) F(4) 82(2) 4_465 4_465 4_465
F(4) Cs(1) F(9) 69(2) 4_465 4_465 4_465
F(4) Cs(1) F(9) 71(2) 4_465 4_465 4_465
F(4) Cs(1) F(12) 126(2) 4_465 4_465 4_465
F(4) Cs(1) F(12) 59(2) 4_465 4_465 4_465
F(4) Cs(1) F(13) 61(1) 4_465 4_465 4_465
F(4) Cs(1) F(13) 134(1) 4_465 4_465 4_465
F(4) Cs(1) F(9) 71(2) 3_655 3_655 3_655
F(4) Cs(1) F(9) 69(2) 3_655 3_655 3_655
F(4) Cs(1) F(12) 59(2) 3_655 3_655 3_655
F(4) Cs(1) F(12) 126(2) 3_655 3_655 3_655
F(4) Cs(1) F(13) 134(1) 3_655 3_655 3_655
F(4) Cs(1) F(13) 61(1) 3_655 3_655 3_655
F(9) Cs(1) F(9) 126(2) 7 7 7
F(9) Cs(1) F(12) 64(2) 7 7 7
F(9) Cs(1) F(12) 119(2) 7 7 7
F(9) Cs(1) F(13) 71(2) 7 7 7
F(9) Cs(1) F(13) 117(2) 7 7 7
F(9) Cs(1) F(12) 119(2) 8_565 8_565 8_565
F(9) Cs(1) F(12) 64(2) 8_565 8_565 8_565
F(9) Cs(1) F(13) 117(2) 8_565 8_565 8_565
F(9) Cs(1) F(13) 71(2) 8_565 8_565 8_565
F(12) Cs(1) F(12) 174(2) 7 7 7
F(12) Cs(1) F(13) 122(1) 7 7 7
F(12) Cs(1) F(13) 57(1) 7 7 7
F(12) Cs(1) F(13) 57(1) 8_565 8_565 8_565
F(12) Cs(1) F(13) 122(1) 8_565 8_565 8_565
F(13) Cs(1) F(13) 164(2) . . .
F(1) Te(1) F(2) 85(3) . . .
F(1) Te(1) F(3) 92(3) . . .
F(1) Te(1) F(4) 83(3) . . .
F(1) Te(1) F(5) 87(3) . . .
F(1) Te(1) O(1) 175(3) . . .
F(2) Te(1) F(3) 174(3) . . .
F(2) Te(1) F(4) 87(3) . . .
F(2) Te(1) F(5) 93(4) . . .
F(2) Te(1) O(1) 94(3) . . .
F(3) Te(1) F(4) 88(3) . . .
F(3) Te(1) F(5) 91(3) . . .
F(3) Te(1) O(1) 89(3) . . .
F(4) Te(1) F(5) 170(3) . . .
F(4) Te(1) O(1) 92(3) . . .
F(5) Te(1) O(1) 97(3) . . .
F(6) Te(2) F(7) 88(3) . . .
F(6) Te(2) F(8) 86(3) . . .
F(6) Te(2) F(9) 90(3) . . .
F(6) Te(2) F(10) 90(2) . . .
F(6) Te(2) O(2) 171(3) . . .
F(7) Te(2) F(8) 173(3) . . .
F(7) Te(2) F(9) 99(3) . . .
F(7) Te(2) F(10) 88(3) . . .
F(7) Te(2) O(2) 100(3) . . .
F(8) Te(2) F(9) 84(3) . . .
F(8) Te(2) F(10) 89(3) . . .
F(8) Te(2) O(2) 86(3) . . .
F(9) Te(2) F(10) 173(3) . . .
F(9) Te(2) O(2) 92(3) . . .
F(10) Te(2) O(2) 87(2) . . .
F(11) Te(3) F(12) 93(3) . . .
F(11) Te(3) F(13) 84(3) . . .
F(11) Te(3) F(14) 94(3) . . .
F(11) Te(3) F(15) 79(3) . . .
F(11) Te(3) O(3) 170(2) . . .
F(12) Te(3) F(13) 175(3) . . .
F(12) Te(3) F(14) 97(3) . . .
F(12) Te(3) F(15) 88(3) . . .
F(12) Te(3) O(3) 86(3) . . .
F(13) Te(3) F(14) 88(3) . . .
F(13) Te(3) F(15) 88(3) . . .
F(13) Te(3) O(3) 96(3) . . .
F(14) Te(3) F(15) 172(3) . . .
F(14) Te(3) O(3) 96(3) . . .
F(15) Te(3) O(3) 91(3) . . .
O(1) Sb(1) O(1) 180.00 . . .
O(1) Sb(1) O(2) 85(3) . . .
O(1) Sb(1) O(2) 95(3) . . .
O(1) Sb(1) O(3) 94(3) . . .
O(1) Sb(1) O(3) 86(3) . . .
O(1) Sb(1) O(2) 95(3) 5_565 5_565 5_565
O(1) Sb(1) O(2) 85(3) 5_565 5_565 5_565
O(1) Sb(1) O(3) 86(3) 5_565 5_565 5_565
O(1) Sb(1) O(3) 94(3) 5_565 5_565 5_565
O(2) Sb(1) O(2) 180.0000(1) . . .
O(2) Sb(1) O(3) 86(2) . . .
O(2) Sb(1) O(3) 94(2) . . .
O(2) Sb(1) O(3) 94(2) 5_565 5_565 5_565
O(2) Sb(1) O(3) 86(2) 5_565 5_565 5_565
O(3) Sb(1) O(3) 180.00 . . .
Cs(1) F(3) Te(1) 154(4) . . .
Cs(1) F(4) Te(1) 171(3) 3_654 3_654 3_654
Cs(1) F(9) Te(2) 165(3) 7_455 7_455 7_455
Cs(1) F(12) Te(3) 170(3) 7_455 7_455 7_455
Cs(1) F(13) Te(3) 151(3) . . .
Te(1) O(1) Sb(1) 156(4) . . .
Te(2) O(2) Sb(1) 142(3) . . .
Te(3) O(3) Sb(1) 148(3) . . .

loop_
_geom_bond_atom_site_label_1
_geom_bond_atom_site_label_2
_geom_bond_distance
Cs(1) F(3) 3.14(7)
Cs(1) F(3) 3.14(7)
Cs(1) F(4) 3.10(6)
Cs(1) F(4) 3.10(6)
Cs(1) F(9) 3.06(7)
Cs(1) F(9) 3.06(7)
Cs(1) F(12) 3.49(7)
Cs(1) F(12) 3.49(7)
Cs(1) F(13) 3.58(6)
Cs(1) F(13) 3.58(6)
Te(1) F(1) 1.83(6)
Te(1) F(2) 1.83(7)
Te(1) F(3) 1.59(7)
Te(1) F(4) 1.75(6)
Te(1) F(5) 1.63(8)
Te(1) O(1) 1.82(6)
Te(2) F(6) 1.77(5)
Te(2) F(7) 1.78(7)
Te(2) F(8) 1.75(7)
Te(2) F(9) 1.77(7)
Te(2) F(10) 1.82(6)
Te(2) O(2) 1.86(5)
Te(3) F(11) 1.79(4)
Te(3) F(12) 1.69(7)
Te(3) F(13) 1.69(6)
Te(3) F(14) 1.71(7)
Te(3) F(15) 1.76(6)
Te(3) O(3) 1.76(5)
Sb(1) O(1) 1.82(6)
Sb(1) O(1) 1.82(6)
Sb(1) O(2) 1.91(5)
Sb(1) O(2) 1.91(5)
Sb(1) O(3) 1.96(5)
Sb(1) O(3) 1.96(5)

loop_
_geom_contact_atom_site_label_1
_geom_contact_atom_site_label_2
_geom_contact_distance
_geom_contact_site_symmetry_2
_geom_contact_publ_flag
F(1) F(6) 2.78(8) 2 no
F(1) F(11) 2.93(8) 3_654 no
F(1) F(6) 3.07(8) 6 no
F(1) F(7) 3.2(1) 6 no
F(2) F(11) 2.96(8) 3_654 no
F(2) F(6) 3.29(8) 2 no
F(2) F(10) 3.35(9) 2 no
F(4) F(13) 3.42(8) 3_654 no
F(4) F(9) 3.47(9) 6 no
F(5) F(6) 3.4(1) 2 no
F(6) F(11) 3.11(7) 4_454 no
F(6) F(14) 3.21(9) 8 no
F(6) F(11) 3.39(7) 8 no
F(7) F(11) 3.36(9) 4_454 no
F(7) F(12) 3.55(9) 4_454 no
F(8) F(14) 3.5(1) 8 no
F(9) F(14) 3.48(9) 8 no
F(10) F(10) 3.2(1) 2 no
F(12) F(13) 3.38(9) 7_455 no
F(15) F(15) 3.36(9) 7_455 no

loop_
_geom_torsion_atom_site_label_1
_geom_torsion_atom_site_label_2
_geom_torsion_atom_site_label_3
_geom_torsion_atom_site_label_4
_geom_torsion
_geom_torsion_publ_flag
Cs(1) F(3) Te(1) F(1) -88(8) no
Cs(1) F(3) Te(1) F(2) -136(29) no
Cs(1) F(3) Te(1) F(4) -171(9) no
Cs(1) F(3) Te(1) F(5) -0(9) no
Cs(1) F(3) Te(1) O(1) 97(8) no
Cs(1) F(3) Te(1) F(1) -88(8) no
Cs(1) F(3) Te(1) F(2) -136(29) no
Cs(1) F(3) Te(1) F(4) -171(9) no
Cs(1) F(3) Te(1) F(5) -0(9) no
Cs(1) F(3) Te(1) O(1) 97(8) no
Cs(1) F(9) Te(2) F(6) 117(14) no
Cs(1) F(9) Te(2) F(7) 29(14) no
Cs(1) F(9) Te(2) F(8) -157(14) no
Cs(1) F(9) Te(2) F(10) -153(16) no
Cs(1) F(9) Te(2) O(2) -71(14) no
Cs(1) F(12) Te(3) F(11) 122(20) no
Cs(1) F(12) Te(3) F(13) 179(23) no
Cs(1) F(12) Te(3) F(14) 28(20) no
Cs(1) F(12) Te(3) F(15) -159(20) no
Cs(1) F(12) Te(3) O(3) -67(20) no
Cs(1) F(13) Te(3) F(11) 83(6) no
Cs(1) F(13) Te(3) F(12) 140(31) no
Cs(1) F(13) Te(3) F(14) -12(6) no
Cs(1) F(13) Te(3) F(15) 162(6) no
Cs(1) F(13) Te(3) O(3) -107(6) no
Cs(1) F(13) Te(3) F(11) 83(6) no
Cs(1) F(13) Te(3) F(12) 140(31) no
Cs(1) F(13) Te(3) F(14) -12(6) no
Cs(1) F(13) Te(3) F(15) 162(6) no
Cs(1) F(13) Te(3) O(3) -107(6) no
Te(1) F(3) Cs(1) F(3) 172(11) no
Te(1) F(3) Cs(1) F(4) -64(9) no
Te(1) F(3) Cs(1) F(4) 54(9) no
Te(1) F(3) Cs(1) F(9) -6(8) no
Te(1) F(3) Cs(1) F(9) 177(6) no
Te(1) F(3) Cs(1) F(12) 59(8) no
Te(1) F(3) Cs(1) F(12) -124(8) no
Te(1) F(3) Cs(1) F(13) -77(9) no
Te(1) F(3) Cs(1) F(13) 111(9) no
Te(1) F(4) Cs(1) F(4) 32(18) no
Te(1) O(1) Sb(1) O(1) 32(18) no
Te(1) O(1) Sb(1) O(2) 58(9) no
Te(1) O(1) Sb(1) O(2) -122(9) no
Te(1) O(1) Sb(1) O(3) 144(9) no
Te(1) O(1) Sb(1) O(3) -36(9) no
Te(2) F(9) Cs(1) F(9) 23(13) no
Te(2) F(9) Cs(1) F(12) -85(14) no
Te(2) F(9) Cs(1) F(12) 100(14) no
Te(2) O(2) Sb(1) O(1) -133(5) no
Te(2) O(2) Sb(1) O(1) 47(5) no
Te(2) O(2) Sb(1) O(2) 47(5) no
Te(2) O(2) Sb(1) O(3) 133(5) no
Te(2) O(2) Sb(1) O(3) -47(5) no
Te(3) F(12) Cs(1) F(9) -8(20) no
Te(3) F(12) Cs(1) F(9) -126(20) no
Te(3) F(12) Cs(1) F(12) 114(20) no
Te(3) F(13) Cs(1) F(3) 73(6) no
Te(3) F(13) Cs(1) F(3) 130(6) no
Te(3) F(13) Cs(1) F(4) -95(6) no
Te(3) F(13) Cs(1) F(4) -55(6) no
Te(3) F(13) Cs(1) F(9) -20(6) no
Te(3) F(13) Cs(1) F(9) -141(6) no
Te(3) F(13) Cs(1) F(12) 22(7) no
Te(3) F(13) Cs(1) F(12) -165(6) no
Te(3) F(13) Cs(1) F(13) 103(6) no
Te(3) O(3) Sb(1) O(1) -44(7) no
Te(3) O(3) Sb(1) O(1) 136(7) no
Te(3) O(3) Sb(1) O(2) 41(6) no
Te(3) O(3) Sb(1) O(2) -139(6) no
Te(3) O(3) Sb(1) O(3) -139(6) no
Sb(1) O(1) Te(1) F(1) 78(39) no
Sb(1) O(1) Te(1) F(2) 5(10) no
Sb(1) O(1) Te(1) F(3) -179.9743 no
Sb(1) O(1) Te(1) F(4) 92(9) no
Sb(1) O(1) Te(1) F(5) -89(10) no
Sb(1) O(1) Te(1) F(1) -78(39) no
Sb(1) O(1) Te(1) F(2) -5(10) no
Sb(1) O(1) Te(1) F(3) 179.9743 no
Sb(1) O(1) Te(1) F(4) -92(9) no
Sb(1) O(1) Te(1) F(5) 89(10) no
Sb(1) O(2) Te(2) F(6) 150(13) no
Sb(1) O(2) Te(2) F(7) -5(6) no
Sb(1) O(2) Te(2) F(8) 171(5) no
Sb(1) O(2) Te(2) F(9) -105(5) no
Sb(1) O(2) Te(2) F(10) 82(5) no
Sb(1) O(2) Te(2) F(6) -150(13) no
Sb(1) O(2) Te(2) F(7) 5(6) no
Sb(1) O(2) Te(2) F(8) -171(5) no
Sb(1) O(2) Te(2) F(9) 105(5) no
Sb(1) O(2) Te(2) F(10) -82(5) no
Sb(1) O(3) Te(3) F(11) 176(10) no
Sb(1) O(3) Te(3) F(12) -103(7) no
Sb(1) O(3) Te(3) F(13) 82(7) no
Sb(1) O(3) Te(3) F(14) -6(7) no
Sb(1) O(3) Te(3) F(15) 170(7) no
Sb(1) O(3) Te(3) F(11) -176(10) no
Sb(1) O(3) Te(3) F(12) 103(7) no
Sb(1) O(3) Te(3) F(13) -82(7) no
Sb(1) O(3) Te(3) F(14) 6(7) no
Sb(1) O(3) Te(3) F(15) -170(7) no
